data_1000401
loop_
_publ_author_name
'Fourquet, J-L'
'Renou, M-F'
'De Pape, R'

_publ_section_title
;
La reaction d'echange topotactique Li Nb O3 -> H Nb O3 en milieu acide
;
_journal_coden_ASTM RVCMA8
_journal_name_full 'Revue de Chimie Minerale'
_journal_page_first 383
_journal_page_last 390
_journal_volume 21
_journal_year 1984
_chemical_formula_structural 'H Nb O3'
_chemical_formula_sum 'H Nb O3'
_chemical_name_systematic 'Niobic acid'
_space_group_IT_number 204
_symmetry_cell_setting cubic
_symmetry_Int_Tables_number 204
_symmetry_space_group_name_Hall '-I 2 2 3'
_symmetry_space_group_name_H-M 'I m -3'
_cell_angle_alpha 90
_cell_angle_beta 90
_cell_angle_gamma 90
_cell_formula_units_Z 8
_cell_length_a 7.645(2)
_cell_length_b 7.645(2)
_cell_length_c 7.645(2)
_cell_volume 446.8
_cod_database_code 1000401

loop_
_symmetry_equiv_pos_as_xyz
x,y,z
x,-y,-z
-x,y,-z
-x,-y,z
y,z,x
-y,-z,x
y,-z,-x
-y,z,-x
z,x,y
-z,x,-y
-z,-x,y
z,-x,-y
-x,-y,-z
-x,y,z
x,-y,z
x,y,-z
-y,-z,-x
y,z,-x
-y,z,x
y,-z,x
-z,-x,-y
z,-x,y
z,x,-y
-z,x,y
1/2+x,1/2+y,1/2+z
1/2+x,1/2-y,1/2-z
1/2-x,1/2+y,1/2-z
1/2-x,1/2-y,1/2+z
1/2+y,1/2+z,1/2+x
1/2-y,1/2-z,1/2+x
1/2+y,1/2-z,1/2-x
1/2-y,1/2+z,1/2-x
1/2+z,1/2+x,1/2+y
1/2-z,1/2+x,1/2-y
1/2-z,1/2-x,1/2+y
1/2+z,1/2-x,1/2-y
1/2-x,1/2-y,1/2-z
1/2-x,1/2+y,1/2+z
1/2+x,1/2-y,1/2+z
1/2+x,1/2+y,1/2-z
1/2-y,1/2-z,1/2-x
1/2+y,1/2+z,1/2-x
1/2-y,1/2+z,1/2+x
1/2+y,1/2-z,1/2+x
1/2-z,1/2-x,1/2-y
1/2+z,1/2-x,1/2+y
1/2+z,1/2+x,1/2-y
1/2-z,1/2+x,1/2+y

loop_
_atom_site_label
_atom_site_type_symbol
_atom_site_symmetry_multiplicity
_atom_site_Wyckoff_symbol
_atom_site_fract_x
_atom_site_fract_y
_atom_site_fract_z
_atom_site_occupancy
_atom_site_attached_hydrogens
_atom_site_calc_flag
Nb1 Nb5+ 8 c 0.25 0.25 0.25 1. 0 d
O1 O2- 24 g 0. 0.189(2) 0.289(3) 1. 0 d
H1 H1+ 24 g 0. 0.060(21) 0.304(27) 0.17 0 d
H2 H1+ 24 g 0. 0.196 0.44 0.17 0 d

loop_
_atom_type_symbol
_atom_type_oxidation_number
Nb5+ 5.000
O2- -2.000
H1+ 1.000
